data_2213630
loop_
_publ_author_name
'Khedhiri, Lamia'
'Bel Haj Salah Raoudha'
'Belam, Wahid'
'Rzaigui, Mohamed'

_publ_section_title
;
 Hexakis(3,4-dichlorobenzylammonium) cyclohexaphosphate hexahydrate
;
_journal_coeditor_code ZL2005
_journal_issue 5
_journal_name_full 'Acta Crystallographica Section E'
_journal_page_first o2269
_journal_page_last o2271
_journal_paper_doi 10.1107/S1600536807012597
_journal_volume 63
_journal_year 2007
_chemical_formula_iupac '6C7 H8 Cl2 N + , O18 P6 6- , 6H2 O'
_chemical_formula_moiety '6C7 H8 Cl2 N + , O18 P6 6- , 6H2 O'
_chemical_formula_sum 'C42 H60 Cl12 N6 O24 P6'
_chemical_formula_weight 1644.18
_chemical_name_systematic
;
Hexakis(3,4-dichlorobenzylammonium) cyclohexaphosphate hexahydrate
;
_space_group_IT_number 14
_symmetry_cell_setting monoclinic
_symmetry_space_group_name_Hall '-P 2ybc'
_symmetry_space_group_name_H-M 'P 1 21/c 1'
_atom_sites_solution_hydrogens geom
_atom_sites_solution_primary direct
_atom_sites_solution_secondary difmap
_cell_angle_alpha 90
_cell_angle_beta 111.230(18)
_cell_angle_gamma 90
_cell_formula_units_Z 2
_cell_length_a 19.384(3)
_cell_length_b 11.788(5)
_cell_length_c 15.447(3)
_cell_measurement_reflns_used 8608
_cell_measurement_temperature 293(2)
_cell_measurement_theta_max 27.96
_cell_measurement_theta_min 2.06
_cell_volume 3290.1(17)
_computing_cell_refinement 'CAD-4 EXPRESS'
_computing_data_collection 'CAD-4 EXPRESS (Enraf--Nonius, 1994)'
_computing_data_reduction 'XCAD4 (Harms & Wocadlo, 1995)'
_computing_molecular_graphics 'ORTEP-3 for Windows (Farrugia, 1997)'
_computing_publication_material 'WinGX (Farrugia, 1999)'
_computing_structure_refinement 'SHELXL97 (Sheldrick, 1997)'
_computing_structure_solution 'SHELXS97 (Sheldrick, 1997)'
_diffrn_ambient_temperature 293(2)
_diffrn_measured_fraction_theta_full 0.999
_diffrn_measured_fraction_theta_max 0.999
_diffrn_measurement_device '\k-geometry diffractometer'
_diffrn_measurement_device_type 'Enraf--Nonius TurboCAD-4'
_diffrn_measurement_method \w/2\q
_diffrn_radiation_monochromator graphite
_diffrn_radiation_type MoK\a
_diffrn_radiation_wavelength 0.71073
_diffrn_reflns_av_R_equivalents 0.0202
_diffrn_reflns_limit_h_max 25
_diffrn_reflns_limit_h_min -1
_diffrn_reflns_limit_k_max 0
_diffrn_reflns_limit_k_min -15
_diffrn_reflns_limit_l_max 19
_diffrn_reflns_limit_l_min -20
_diffrn_reflns_number 8608
_diffrn_reflns_theta_full 27.96
_diffrn_reflns_theta_max 27.96
_diffrn_reflns_theta_min 2.06
_diffrn_standards_decay_% 4
_diffrn_standards_interval_time 120
_diffrn_standards_number 2
_exptl_absorpt_coefficient_mu 0.73
_exptl_absorpt_correction_T_max 0.864
_exptl_absorpt_correction_T_min 0.774
_exptl_absorpt_correction_type multi-scan
_exptl_absorpt_process_details '(Blessing, 1995)'
_exptl_crystal_colour colourless
_exptl_crystal_density_diffrn 1.66
_exptl_crystal_density_method 'not measured'
_exptl_crystal_description plate
_exptl_crystal_F_000 1680
_exptl_crystal_size_max 0.7
_exptl_crystal_size_mid 0.4
_exptl_crystal_size_min 0.2
_refine_diff_density_max 0.585
_refine_diff_density_min -0.661
_refine_ls_extinction_method none
_refine_ls_goodness_of_fit_ref 1.021
_refine_ls_hydrogen_treatment mixed
_refine_ls_matrix_type full
_refine_ls_number_parameters 427
_refine_ls_number_reflns 7921
_refine_ls_number_restraints 6
_refine_ls_restrained_S_all 1.021
_refine_ls_R_factor_all 0.0789
_refine_ls_R_factor_gt 0.046
_refine_ls_shift/su_max 0.001
_refine_ls_shift/su_mean 0
_refine_ls_structure_factor_coef Fsqd
_refine_ls_weighting_details 'calc w = 1/[\s^2^(Fo^2^)+(0.0619P)^2^+1.4475P] where P=(Fo^2^+2Fc^2^)/3'
_refine_ls_weighting_scheme calc
_refine_ls_wR_factor_gt 0.1092
_refine_ls_wR_factor_ref 0.1221
_reflns_number_gt 5615
_reflns_number_total 7921
_reflns_threshold_expression I>2\s(I)
_cod_data_source_file zl2005.cif
_cod_data_source_block I
_cod_original_cell_volume 3290.1(16)
_cod_original_sg_symbol_H-M 'P 21/c'
_cod_database_code 2213630
_cod_database_fobs_code 2213630

loop_
_symmetry_equiv_pos_as_xyz
'x, y, z'
'-x, y+1/2, -z+1/2'
'-x, -y, -z'
'x, -y-1/2, z-1/2'

loop_
_atom_site_type_symbol
_atom_site_label
_atom_site_fract_x
_atom_site_fract_y
_atom_site_fract_z
_atom_site_U_iso_or_equiv
_atom_site_adp_type
_atom_site_calc_flag
_atom_site_refinement_flags
_atom_site_occupancy
Cl Cl1 0.82491(6) 0.79503(10) 0.64378(6) 0.0710(3) Uani d . 1
Cl Cl2 0.96557(6) 0.69200(9) 0.80180(10) 0.0806(3) Uani d . 1
Cl Cl3 0.10446(5) 0.96752(10) 0.52322(6) 0.0694(3) Uani d . 1
Cl Cl4 0.02734(5) 0.86347(8) 0.65294(8) 0.0672(3) Uani d . 1
Cl Cl5 0.02634(4) 0.95724(8) 0.13525(7) 0.0588(2) Uani d . 1
Cl Cl6 0.11127(5) 0.85927(9) 0.01137(6) 0.0651(3) Uani d . 1
P P1 0.50272(3) 0.23621(5) 0.04888(4) 0.02421(14) Uani d . 1
P P2 0.51134(4) 0.41684(5) 0.18644(4) 0.02639(15) Uani d . 1
P P3 0.56851(4) 0.61235(5) 0.11206(4) 0.02523(14) Uani d . 1
O O1 0.44699(11) 0.14518(16) 0.01558(13) 0.0368(4) Uani d . 1
O O2 0.58257(10) 0.20482(15) 0.08867(13) 0.0337(4) Uani d . 1
O O3 0.47972(9) 0.30736(14) 0.12199(11) 0.0272(4) Uani d . 1
O O4 0.58079(12) 0.38977(18) 0.26365(13) 0.0437(5) Uani d . 1
O O5 0.44736(12) 0.46175(16) 0.20682(14) 0.0406(5) Uani d . 1
O O6 0.52620(12) 0.49621(16) 0.11151(12) 0.0428(5) Uani d . 1
O O7 0.62998(10) 0.58708(17) 0.07977(13) 0.0378(4) Uani d . 1
O O8 0.58339(12) 0.67410(17) 0.19997(12) 0.0406(5) Uani d . 1
O O9 0.50273(10) 0.67517(15) 0.03167(11) 0.0306(4) Uani d . 1
O O10 0.36294(16) 0.9097(2) 0.04153(17) 0.0608(7) Uani d D 1
H H10A 0.392(2) 0.898(4) 0.0958(17) 0.091 Uiso d D 1
H H10B 0.395(2) 0.887(4) 0.023(3) 0.091 Uiso d D 1
O O11 0.68486(12) 0.8775(2) 0.44148(15) 0.0474(5) Uani d D 1
H H11A 0.671(2) 0.877(4) 0.486(2) 0.071 Uiso d D 1
H H11B 0.6484(16) 0.899(3) 0.397(2) 0.071 Uiso d D 1
O O12 0.37390(13) 0.8327(2) 0.65853(16) 0.0497(5) Uani d D 1
H H12A 0.4062(18) 0.877(3) 0.685(3) 0.075 Uiso d D 1
H H12B 0.390(2) 0.772(2) 0.685(3) 0.075 Uiso d D 1
N N1 0.66006(13) 0.8525(2) 0.88456(15) 0.0362(5) Uani d . 1
H H1A 0.6344 0.8454 0.824 0.054 Uiso calc R 1
H H1B 0.6321 0.8861 0.9118 0.054 Uiso calc R 1
H H1C 0.6736 0.7842 0.9095 0.054 Uiso calc R 1
N N2 0.39250(12) 1.02837(19) 0.85057(15) 0.0332(5) Uani d . 1
H H2A 0.3829 0.9559 0.8578 0.05 Uiso calc R 1
H H2B 0.4222 1.0565 0.9047 0.05 Uiso calc R 1
H H2C 0.4145 1.0337 0.8092 0.05 Uiso calc R 1
N N3 0.33262(12) 0.8667(2) 0.46633(15) 0.0351(5) Uani d . 1
H H3A 0.3536 0.814 0.4427 0.053 Uiso calc R 1
H H3B 0.3492 0.86 0.5279 0.053 Uiso calc R 1
H H3C 0.3439 0.9352 0.4512 0.053 Uiso calc R 1
C C1 0.72653(19) 0.9220(3) 0.8985(3) 0.0569(9) Uani d . 1
H H1D 0.7476 0.9448 0.9632 0.068 Uiso calc R 1
H H1E 0.712 0.9903 0.8613 0.068 Uiso calc R 1
C C2 0.78506(16) 0.8615(2) 0.8732(2) 0.0376(6) Uani d . 1
C C3 0.77862(16) 0.8518(2) 0.78115(19) 0.0366(6) Uani d . 1
H H3 0.7369 0.8799 0.7342 0.044 Uiso calc R 1
C C4 0.83432(16) 0.8004(2) 0.75938(19) 0.0372(6) Uani d . 1
C C5 0.89619(16) 0.7575(3) 0.8283(2) 0.0430(7) Uani d . 1
C C6 0.90271(18) 0.7681(3) 0.9197(2) 0.0540(9) Uani d . 1
H H6 0.9443 0.7398 0.9667 0.065 Uiso calc R 1
C C7 0.84784(19) 0.8202(3) 0.9413(2) 0.0520(8) Uani d . 1
H H7 0.8531 0.8279 1.0033 0.062 Uiso calc R 1
C C8 0.32225(18) 1.0934(3) 0.8173(3) 0.0641(11) Uani d . 1
H H8A 0.3245 1.1475 0.7711 0.077 Uiso calc R 1
H H8B 0.3188 1.1365 0.8691 0.077 Uiso calc R 1
C C9 0.25277(16) 1.0248(2) 0.7759(2) 0.0399(7) Uani d . 1
C C10 0.21687(16) 1.0202(3) 0.6808(2) 0.0398(6) Uani d . 1
H H10 0.2388 1.0523 0.6421 0.048 Uiso calc R 1
C C11 0.14868(16) 0.9682(3) 0.64270(19) 0.0376(6) Uani d . 1
C C12 0.11503(16) 0.9209(2) 0.6990(2) 0.0404(7) Uani d . 1
C C13 0.1515(2) 0.9211(3) 0.7929(2) 0.0516(8) Uani d . 1
H H13 0.1301 0.8865 0.8311 0.062 Uiso calc R 1
C C14 0.2199(2) 0.9723(3) 0.8316(2) 0.0525(8) Uani d . 1
H H14 0.2442 0.9717 0.8958 0.063 Uiso calc R 1
C C15 0.25128(16) 0.8516(3) 0.4283(2) 0.0454(7) Uani d . 1
H H15A 0.2287 0.9103 0.4533 0.054 Uiso calc R 1
H H15B 0.2392 0.7789 0.4486 0.054 Uiso calc R 1
C C16 0.21875(15) 0.8566(2) 0.32373(19) 0.0365(6) Uani d . 1
C C17 0.14788(15) 0.9001(2) 0.2814(2) 0.0375(6) Uani d . 1
H H17 0.1228 0.929 0.3177 0.045 Uiso calc R 1
C C18 0.11420(15) 0.9009(2) 0.1853(2) 0.0383(6) Uani d . 1
C C19 0.15147(16) 0.8587(3) 0.13137(19) 0.0395(6) Uani d . 1
C C20 0.22193(16) 0.8154(3) 0.1727(2) 0.0421(7) Uani d . 1
H H20 0.2469 0.7868 0.1361 0.05 Uiso calc R 1
C C21 0.25576(16) 0.8142(3) 0.2687(2) 0.0407(7) Uani d . 1
H H21 0.3033 0.7851 0.2963 0.049 Uiso calc R 1

loop_
_atom_site_aniso_label
_atom_site_aniso_U_11
_atom_site_aniso_U_22
_atom_site_aniso_U_33
_atom_site_aniso_U_12
_atom_site_aniso_U_13
_atom_site_aniso_U_23
Cl1 0.0946(7) 0.0868(7) 0.0428(4) -0.0039(6) 0.0384(5) -0.0132(5)
Cl2 0.0657(6) 0.0672(6) 0.1304(10) 0.0178(5) 0.0615(7) 0.0119(6)
Cl3 0.0651(6) 0.1007(8) 0.0321(4) 0.0024(5) 0.0052(4) -0.0021(4)
Cl4 0.0407(4) 0.0608(6) 0.0948(7) -0.0113(4) 0.0182(5) 0.0021(5)
Cl5 0.0401(4) 0.0598(5) 0.0666(5) 0.0126(4) 0.0075(4) 0.0137(4)
Cl6 0.0660(6) 0.0836(7) 0.0350(4) 0.0059(5) 0.0053(4) 0.0059(4)
P1 0.0288(3) 0.0215(3) 0.0224(3) -0.0010(2) 0.0093(2) -0.0014(2)
P2 0.0375(4) 0.0229(3) 0.0188(3) -0.0026(3) 0.0103(3) 0.0009(2)
P3 0.0329(3) 0.0236(3) 0.0183(3) -0.0041(3) 0.0083(2) -0.0009(2)
O1 0.0461(11) 0.0333(10) 0.0337(9) -0.0141(9) 0.0176(8) -0.0113(8)
O2 0.0349(10) 0.0293(9) 0.0356(10) 0.0051(8) 0.0113(8) 0.0024(8)
O3 0.0351(9) 0.0242(8) 0.0256(8) -0.0039(7) 0.0151(7) -0.0028(7)
O4 0.0479(12) 0.0454(12) 0.0278(9) -0.0018(10) 0.0016(9) 0.0013(9)
O5 0.0549(12) 0.0316(10) 0.0428(11) 0.0031(9) 0.0267(10) -0.0057(9)
O6 0.0710(14) 0.0330(10) 0.0220(9) -0.0233(10) 0.0140(9) -0.0002(8)
O7 0.0373(10) 0.0427(11) 0.0347(10) 0.0035(9) 0.0145(8) 0.0036(8)
O8 0.0560(12) 0.0372(11) 0.0244(9) -0.0052(9) 0.0095(9) -0.0088(8)
O9 0.0328(9) 0.0360(10) 0.0244(8) 0.0021(8) 0.0120(7) 0.0070(7)
O10 0.0798(19) 0.0635(16) 0.0425(13) 0.0291(14) 0.0262(13) 0.0072(12)
O11 0.0451(12) 0.0602(15) 0.0402(12) -0.0026(11) 0.0195(10) -0.0044(11)
O12 0.0570(14) 0.0403(13) 0.0437(12) -0.0073(11) 0.0086(11) 0.0040(10)
N1 0.0404(13) 0.0448(13) 0.0276(11) 0.0000(11) 0.0176(10) 0.0000(10)
N2 0.0375(12) 0.0317(12) 0.0282(11) -0.0044(10) 0.0094(9) -0.0019(9)
N3 0.0365(12) 0.0354(12) 0.0312(11) -0.0004(10) 0.0097(9) -0.0004(10)
C1 0.061(2) 0.0484(19) 0.077(2) -0.0149(17) 0.045(2) -0.0250(18)
C2 0.0421(15) 0.0366(15) 0.0409(15) -0.0119(12) 0.0231(13) -0.0073(12)
C3 0.0374(15) 0.0364(15) 0.0341(14) -0.0006(12) 0.0105(12) -0.0009(12)
C4 0.0441(16) 0.0364(15) 0.0352(14) -0.0054(12) 0.0192(12) -0.0043(12)
C5 0.0374(15) 0.0367(15) 0.0610(19) -0.0011(13) 0.0251(14) 0.0037(14)
C6 0.0401(17) 0.064(2) 0.0504(18) 0.0007(16) 0.0074(14) 0.0221(17)
C7 0.056(2) 0.069(2) 0.0335(15) -0.0158(17) 0.0192(14) 0.0028(15)
C8 0.0446(18) 0.0356(17) 0.089(3) 0.0017(15) -0.0031(18) -0.0134(18)
C9 0.0377(15) 0.0311(14) 0.0426(16) 0.0027(12) 0.0046(12) -0.0043(12)
C10 0.0395(15) 0.0390(16) 0.0426(16) 0.0014(13) 0.0168(13) 0.0039(13)
C11 0.0373(15) 0.0406(15) 0.0321(13) 0.0027(12) 0.0093(11) -0.0009(12)
C12 0.0349(15) 0.0371(15) 0.0496(17) -0.0002(12) 0.0156(13) -0.0003(13)
C13 0.059(2) 0.059(2) 0.0446(17) 0.0036(17) 0.0286(16) 0.0114(15)
C14 0.062(2) 0.059(2) 0.0288(15) 0.0073(17) 0.0064(14) -0.0038(14)
C15 0.0351(15) 0.065(2) 0.0372(15) -0.0043(14) 0.0149(12) 0.0020(14)
C16 0.0331(14) 0.0390(15) 0.0374(14) -0.0050(12) 0.0128(12) 0.0021(12)
C17 0.0337(14) 0.0378(15) 0.0426(15) -0.0012(12) 0.0156(12) 0.0007(12)
C18 0.0319(14) 0.0327(14) 0.0456(16) 0.0001(11) 0.0081(12) 0.0085(12)
C19 0.0413(15) 0.0386(15) 0.0333(14) -0.0031(13) 0.0071(12) 0.0049(12)
C20 0.0406(15) 0.0505(18) 0.0353(14) 0.0007(14) 0.0140(12) -0.0010(13)
C21 0.0315(14) 0.0518(18) 0.0376(15) 0.0057(13) 0.0112(12) 0.0067(13)

loop_
_atom_type_symbol
_atom_type_description
_atom_type_scat_dispersion_real
_atom_type_scat_dispersion_imag
_atom_type_scat_source
C C 0.0033 0.0016 'International Tables Vol C Tables 4.2.6.8 and 6.1.1.4'
P P 0.1023 0.0942 'International Tables Vol C Tables 4.2.6.8 and 6.1.1.4'
O O 0.0106 0.006 'International Tables Vol C Tables 4.2.6.8 and 6.1.1.4'
N N 0.0061 0.0033 'International Tables Vol C Tables 4.2.6.8 and 6.1.1.4'
Cl Cl 0.1484 0.1585 'International Tables Vol C Tables 4.2.6.8 and 6.1.1.4'
H H 0 0 'International Tables Vol C Tables 4.2.6.8 and 6.1.1.4'

loop_
_geom_angle_atom_site_label_1
_geom_angle_atom_site_label_2
_geom_angle_atom_site_label_3
_geom_angle_site_symmetry_1
_geom_angle_site_symmetry_3
_geom_angle
_geom_angle_publ_flag
O1 P1 O2 . . 118.86(12) y
O1 P1 O3 . . 105.79(10) y
O2 P1 O3 . . 110.69(10) y
O1 P1 O9 . 3_665 111.72(11) y
O2 P1 O9 . 3_665 104.44(10) y
O3 P1 O9 . 3_665 104.53(10) y
O4 P2 O5 . . 119.62(12) y
O4 P2 O6 . . 111.24(12) y
O5 P2 O6 . . 109.24(12) y
O4 P2 O3 . . 111.00(11) y
O5 P2 O3 . . 104.90(11) y
O6 P2 O3 . . 98.62(10) y
O8 P3 O7 . . 119.82(12) y
O8 P3 O6 . . 110.95(11) y
O7 P3 O6 . . 107.51(12) y
O8 P3 O9 . . 108.72(11) y
O7 P3 O9 . . 110.11(10) y
O6 P3 O9 . . 97.43(11) y
P1 O3 P2 . . 135.93(11) y
P2 O6 P3 . . 136.74(12) y
P1 O9 P3 3_665 . 135.61(12) y
H10A O10 H10B . . 89(4) ?
H11A O11 H11B . . 104(4) ?
H12A O12 H12B . . 102(4) ?
C1 N1 H1A . . 109.5 ?
C1 N1 H1B . . 109.5 ?
H1A N1 H1B . . 109.5 ?
C1 N1 H1C . . 109.5 ?
H1A N1 H1C . . 109.5 ?
H1B N1 H1C . . 109.5 ?
C8 N2 H2A . . 109.5 ?
C8 N2 H2B . . 109.5 ?
H2A N2 H2B . . 109.5 ?
C8 N2 H2C . . 109.5 ?
H2A N2 H2C . . 109.5 ?
H2B N2 H2C . . 109.5 ?
C15 N3 H3A . . 109.5 ?
C15 N3 H3B . . 109.5 ?
H3A N3 H3B . . 109.5 ?
C15 N3 H3C . . 109.5 ?
H3A N3 H3C . . 109.5 ?
H3B N3 H3C . . 109.5 ?
N1 C1 C2 . . 113.5(2) y
N1 C1 H1D . . 108.9 ?
C2 C1 H1D . . 108.9 ?
N1 C1 H1E . . 108.9 ?
C2 C1 H1E . . 108.9 ?
H1D C1 H1E . . 107.7 ?
C7 C2 C3 . . 118.7(3) y
C7 C2 C1 . . 120.6(3) y
C3 C2 C1 . . 120.6(3) y
C4 C3 C2 . . 119.9(3) y
C4 C3 H3 . . 120.1 ?
C2 C3 H3 . . 120.1 ?
C5 C4 C3 . . 120.7(3) y
C5 C4 Cl1 . . 121.4(2) y
C3 C4 Cl1 . . 117.9(2) y
C6 C5 C4 . . 119.3(3) y
C6 C5 Cl2 . . 119.6(3) y
C4 C5 Cl2 . . 121.1(2) y
C7 C6 C5 . . 120.0(3) y
C7 C6 H6 . . 120 ?
C5 C6 H6 . . 120 ?
C6 C7 C2 . . 121.4(3) y
C6 C7 H7 . . 119.3 ?
C2 C7 H7 . . 119.3 ?
N2 C8 C9 . . 116.0(3) y
N2 C8 H8A . . 108.3 ?
C9 C8 H8A . . 108.3 ?
N2 C8 H8B . . 108.3 ?
C9 C8 H8B . . 108.3 ?
H8A C8 H8B . . 107.4 ?
C10 C9 C14 . . 118.3(3) y
C10 C9 C8 . . 120.2(3) y
C14 C9 C8 . . 121.2(3) y
C11 C10 C9 . . 120.5(3) y
C11 C10 H10 . . 119.8 ?
C9 C10 H10 . . 119.8 ?
C12 C11 C10 . . 120.6(3) y
C12 C11 Cl3 . . 120.4(2) y
C10 C11 Cl3 . . 119.0(2) y
C13 C12 C11 . . 119.2(3) y
C13 C12 Cl4 . . 119.5(3) y
C11 C12 Cl4 . . 121.3(2) y
C12 C13 C14 . . 120.6(3) y
C12 C13 H13 . . 119.7 ?
C14 C13 H13 . . 119.7 ?
C13 C14 C9 . . 120.7(3) y
C13 C14 H14 . . 119.7 ?
C9 C14 H14 . . 119.7 ?
N3 C15 C16 . . 113.1(2) y
N3 C15 H15A . . 109 ?
C16 C15 H15A . . 109 ?
N3 C15 H15B . . 109 ?
C16 C15 H15B . . 109 ?
H15A C15 H15B . . 107.8 ?
C17 C16 C21 . . 119.2(3) y
C17 C16 C15 . . 118.5(3) y
C21 C16 C15 . . 122.2(3) y
C16 C17 C18 . . 120.5(3) y
C16 C17 H17 . . 119.8 ?
C18 C17 H17 . . 119.8 ?
C19 C18 C17 . . 119.8(3) y
C19 C18 Cl5 . . 121.1(2) y
C17 C18 Cl5 . . 119.1(2) y
C18 C19 C20 . . 120.1(3) y
C18 C19 Cl6 . . 121.0(2) y
C20 C19 Cl6 . . 118.9(2) y
C19 C20 C21 . . 120.3(3) y
C19 C20 H20 . . 119.9 ?
C21 C20 H20 . . 119.9 ?
C20 C21 C16 . . 120.1(3) y
C20 C21 H21 . . 119.9 ?
C16 C21 H21 . . 119.9 ?

loop_
_geom_bond_atom_site_label_1
_geom_bond_atom_site_label_2
_geom_bond_site_symmetry_2
_geom_bond_distance
_geom_bond_publ_flag
Cl1 C4 . 1.729(3) y
Cl2 C5 . 1.724(3) y
Cl3 C11 . 1.731(3) y
Cl4 C12 . 1.726(3) y
Cl5 C18 . 1.728(3) y
Cl6 C19 . 1.731(3) y
P1 O1 . 1.4766(19) y
P1 O2 . 1.4905(19) y
P1 O3 . 1.5945(17) y
P1 O9 3_665 1.5986(18) y
P2 O4 . 1.474(2) y
P2 O5 . 1.483(2) y
P2 O6 . 1.5937(19) y
P2 O3 . 1.6095(18) y
P3 O8 . 1.4743(18) y
P3 O7 . 1.479(2) y
P3 O6 . 1.5943(19) y
P3 O9 . 1.6029(18) y
O9 P1 3_665 1.5986(18) y
O10 H10A . 0.833(19) ?
O10 H10B . 0.821(19) ?
O11 H11A . 0.833(18) ?
O11 H11B . 0.827(18) ?
O12 H12A . 0.802(19) ?
O12 H12B . 0.825(18) ?
N1 C1 . 1.475(4) y
N1 H1A . 0.89 ?
N1 H1B . 0.89 ?
N1 H1C . 0.89 ?
N2 C8 . 1.483(4) y
N2 H2A . 0.89 ?
N2 H2B . 0.89 ?
N2 H2C . 0.89 ?
N3 C15 . 1.480(4) y
N3 H3A . 0.89 ?
N3 H3B . 0.89 ?
N3 H3C . 0.89 ?
C1 C2 . 1.506(4) y
C1 H1D . 0.97 ?
C1 H1E . 0.97 ?
C2 C7 . 1.378(5) y
C2 C3 . 1.387(4) y
C3 C4 . 1.382(4) y
C3 H3 . 0.93 ?
C4 C5 . 1.380(4) y
C5 C6 . 1.377(5) y
C6 C7 . 1.371(5) y
C6 H6 . 0.93 ?
C7 H7 . 0.93 ?
C8 C9 . 1.501(4) y
C8 H8A . 0.97 ?
C8 H8B . 0.97 ?
C9 C10 . 1.380(4) y
C9 C14 . 1.389(5) y
C10 C11 . 1.380(4) y
C10 H10 . 0.93 ?
C11 C12 . 1.379(4) y
C12 C13 . 1.365(4) y
C13 C14 . 1.380(5) y
C13 H13 . 0.93 ?
C14 H14 . 0.93 ?
C15 C16 . 1.508(4) y
C15 H15A . 0.97 ?
C15 H15B . 0.97 ?
C16 C17 . 1.388(4) y
C16 C21 . 1.388(4) y
C17 C18 . 1.389(4) y
C17 H17 . 0.93 ?
C18 C19 . 1.378(4) y
C19 C20 . 1.379(4) y
C20 C21 . 1.387(4) y
C20 H20 . 0.93 ?
C21 H21 . 0.93 ?

loop_
_geom_hbond_atom_site_label_D
_geom_hbond_atom_site_label_H
_geom_hbond_atom_site_label_A
_geom_hbond_site_symmetry_A
_geom_hbond_distance_DH
_geom_hbond_distance_HA
_geom_hbond_distance_DA
_geom_hbond_angle_DHA
O10 H10A O4 2_655 0.833(19) 2.04(3) 2.815(3) 154(5)
O10 H10B O2 3_665 0.821(19) 2.21(3) 2.919(3) 145(4)
O11 H11A O7 4_576 0.833(18) 1.93(2) 2.742(3) 166(4)
O11 H11B O5 2_655 0.827(18) 2.100(19) 2.924(3) 175(4)
O12 H12A O5 4_576 0.802(19) 2.05(3) 2.773(3) 151(4)
O12 H12B O4 3_666 0.825(18) 2.07(2) 2.886(3) 172(4)
N1 H1A O8 4_576 0.89 1.82 2.715(3) 178
N1 H1B O1 3_666 0.89 2.23 3.001(3) 144.1
N1 H1C O11 4_576 0.89 1.96 2.837(4) 167.6
N2 H2A O2 3_666 0.89 2.08 2.888(3) 150.9
N2 H2B O1 1_566 0.89 1.91 2.749(3) 155.8
N2 H2C O5 4_576 0.89 1.91 2.790(3) 171.2
N3 H3A O2 2_655 0.89 1.96 2.842(3) 168.9
N3 H3B O12 . 0.89 1.93 2.810(3) 172.4
N3 H3C O7 2_655 0.89 1.97 2.856(3) 179
